data_1558663
loop_
_publ_author_name
'Liu, Lei'
'Lee, Wes'
'Youshaw, Cassandra R.'
'Yuan, Mingbin'
'Geherty, Michael B.'
'Zavalij, Peter Y.'
'gutierrez, osvaldo'

_publ_section_title
;
 Fe-Catalyzed Three-Component Dicarbofunctionalization of Unactivated
 Alkenes with Alkyl Halides and Grignard Reagents
;
_journal_name_full 'Chemical Science'
_journal_paper_doi 10.1039/D0SC02127J
_journal_year 2020
_chemical_formula_moiety 'C22 H28 O'
_chemical_formula_sum 'C22 H28 O'
_chemical_formula_weight 308.44
_chemical_name_common cis-3-([1,1?-biphenyl]-4-ylmethyl)-4-neopentyltetrahydrofuran
_chemical_name_systematic LL-2
_space_group_crystal_system triclinic
_space_group_IT_number 2
_space_group_name_Hall '-P 1'
_space_group_name_H-M_alt 'P -1'
_atom_sites_solution_hydrogens difmap
_atom_sites_solution_primary direct
_atom_sites_solution_secondary difmap
_audit_creation_method 'SHELXL & ZCIF'
_audit_update_record
;
2020-04-14 deposited with the CCDC.	2020-07-21 downloaded from the CCDC.
;
_cell_angle_alpha 96.1247(13)
_cell_angle_beta 90.4111(13)
_cell_angle_gamma 99.2413(14)
_cell_formula_units_Z 2
_cell_length_a 6.1587(5)
_cell_length_b 9.3173(8)
_cell_length_c 15.9930(13)
_cell_measurement_reflns_used 7583
_cell_measurement_temperature 149(2)
_cell_measurement_theta_max 31.9
_cell_measurement_theta_min 2.2
_cell_volume 900.36(13)
_computing_cell_refinement 'Apex2, Saint (Bruker, 2012)'
_computing_data_collection 'Apex2 (Bruker, 2012)'
_computing_data_reduction 'Apex2, Saint'
_computing_molecular_graphics 'Olex2 (Dolomanov, 2009)'
_computing_publication_material 'Apex2, SHELXL, Platon (Spek, 2015)'
_computing_structure_refinement 'ShelXL (Sheldrick, 2015c)'
_computing_structure_solution 'ShelXT (Sheldrick, 2015a)'
_diffrn_ambient_temperature 149(2)
_diffrn_detector 'CCD area detector'
_diffrn_measured_fraction_theta_full 1.000
_diffrn_measured_fraction_theta_max 0.978
_diffrn_measurement_device_type 'Bruker Smart Apex II CCD'
_diffrn_measurement_method '\f and \w scans'
_diffrn_measurement_specimen_support 'MiTeGen loop'
_diffrn_orient_matrix_type standard
_diffrn_orient_matrix_UB_11 0.1263299
_diffrn_orient_matrix_UB_12 0.0823452
_diffrn_orient_matrix_UB_13 0.0008779
_diffrn_orient_matrix_UB_21 -0.0105570
_diffrn_orient_matrix_UB_22 0.0194048
_diffrn_orient_matrix_UB_23 0.0624301
_diffrn_orient_matrix_UB_31 0.1049195
_diffrn_orient_matrix_UB_32 -0.0693520
_diffrn_orient_matrix_UB_33 0.0076685
_diffrn_radiation_monochromator graphite
_diffrn_radiation_type MoK\a
_diffrn_radiation_wavelength 0.71073
_diffrn_reflns_av_R_equivalents 0.0145
_diffrn_reflns_av_unetI/netI 0.0181
_diffrn_reflns_Laue_measured_fraction_full 1.000
_diffrn_reflns_Laue_measured_fraction_max 0.978
_diffrn_reflns_limit_h_max 8
_diffrn_reflns_limit_h_min -8
_diffrn_reflns_limit_k_max 13
_diffrn_reflns_limit_k_min -13
_diffrn_reflns_limit_l_max 23
_diffrn_reflns_limit_l_min -22
_diffrn_reflns_number 16141
_diffrn_reflns_point_group_measured_fraction_full 1.000
_diffrn_reflns_point_group_measured_fraction_max 0.978
_diffrn_reflns_theta_full 25.242
_diffrn_reflns_theta_max 31.243
_diffrn_reflns_theta_min 2.228
_diffrn_source 'sealed tube'
_exptl_absorpt_coefficient_mu 0.067
_exptl_absorpt_correction_T_max 0.991
_exptl_absorpt_correction_T_min 0.924
_exptl_absorpt_correction_type multi-scan
_exptl_absorpt_process_details 'SADABS (Sheldrick, 1996)'
_exptl_crystal_colour colourless
_exptl_crystal_density_diffrn 1.138
_exptl_crystal_density_method 'not measured'
_exptl_crystal_description prism
_exptl_crystal_F_000 336
_exptl_crystal_size_max 0.44
_exptl_crystal_size_mid 0.27
_exptl_crystal_size_min 0.14
_refine_diff_density_max 0.553
_refine_diff_density_min -0.237
_refine_diff_density_rms 0.040
_refine_ls_extinction_method none
_refine_ls_goodness_of_fit_ref 1.000
_refine_ls_hydrogen_treatment refall
_refine_ls_matrix_type full
_refine_ls_number_parameters 320
_refine_ls_number_reflns 5721
_refine_ls_number_restraints 0
_refine_ls_restrained_S_all 1.000
_refine_ls_R_factor_all 0.0554
_refine_ls_R_factor_gt 0.0487
_refine_ls_shift/su_max 0.000
_refine_ls_shift/su_mean 0.000
_refine_ls_structure_factor_coef Fsqd
_refine_ls_weighting_details 'w=1/[\s^2^(Fo^2^)+(0.0090P)^2^+0.4940P] where P=(Fo^2^+2Fc^2^)/3'
_refine_ls_weighting_scheme calc
_refine_ls_wR_factor_gt 0.0938
_refine_ls_wR_factor_ref 0.0963
_reflns_Friedel_coverage 0.000
_reflns_number_gt 4876
_reflns_number_total 5721
_reflns_threshold_expression 'I > 2\s(I)'
_cod_data_source_file d0sc02127j2.cif
_cod_data_source_block UM3392
_cod_database_code 1558663
_shelx_shelxl_version_number 2017/1
_shelx_space_group_comment
;
The symmetry employed for this shelxl refinement is uniquely defined
by the following loop, which should always be used as a source of
symmetry information in preference to the above space-group names.
They are only intended as comments.
;
_shelx_estimated_absorpt_t_min 0.971
_shelx_estimated_absorpt_t_max 0.991

loop_
_space_group_symop_operation_xyz
'x, y, z'
'-x, -y, -z'

loop_
_atom_site_label
_atom_site_type_symbol
_atom_site_fract_x
_atom_site_fract_y
_atom_site_fract_z
_atom_site_U_iso_or_equiv
_atom_site_adp_type
_atom_site_occupancy
_atom_site_site_symmetry_order
_atom_site_calc_flag
_atom_site_refinement_flags_posn
_atom_site_refinement_flags_adp
_atom_site_refinement_flags_occupancy
_atom_site_disorder_assembly
_atom_site_disorder_group
C1 C 0.90557(18) 0.30670(12) 0.40180(8) 0.0309(2) Uani 1 1 d . . . . .
H1 H 1.020(2) 0.3360(15) 0.3635(9) 0.036(4) Uiso 1 1 d . . . . .
C2 C 0.9239(2) 0.19593(13) 0.45189(8) 0.0356(3) Uani 1 1 d . . . . .
H2 H 1.053(2) 0.1510(16) 0.4482(9) 0.044(4) Uiso 1 1 d . . . . .
C3 C 0.7576(2) 0.15282(13) 0.50630(8) 0.0344(2) Uani 1 1 d . . . . .
H3 H 0.772(2) 0.0775(16) 0.5415(9) 0.041(4) Uiso 1 1 d . . . . .
C4 C 0.5720(2) 0.21983(12) 0.51016(7) 0.0311(2) Uani 1 1 d . . . . .
H4 H 0.455(2) 0.1899(15) 0.5484(9) 0.037(4) Uiso 1 1 d . . . . .
C5 C 0.55184(18) 0.32929(11) 0.45924(7) 0.0267(2) Uani 1 1 d . . . . .
H5 H 0.423(2) 0.3752(14) 0.4614(8) 0.030(3) Uiso 1 1 d . . . . .
C6 C 0.71947(17) 0.37532(10) 0.40466(6) 0.02432(19) Uani 1 1 d . . . . .
C7 C 0.70076(16) 0.49314(10) 0.35059(6) 0.02387(19) Uani 1 1 d . . . . .
C8 C 0.50485(17) 0.49796(11) 0.30752(7) 0.0274(2) Uani 1 1 d . . . . .
H8 H 0.379(2) 0.4222(15) 0.3123(8) 0.033(3) Uiso 1 1 d . . . . .
C9 C 0.48860(18) 0.60703(12) 0.25576(7) 0.0286(2) Uani 1 1 d . . . . .
H9 H 0.351(2) 0.6066(15) 0.2256(9) 0.037(4) Uiso 1 1 d . . . . .
C10 C 0.66799(18) 0.71526(11) 0.24551(7) 0.0262(2) Uani 1 1 d . . . . .
C11 C 0.86389(18) 0.71085(12) 0.28881(7) 0.0293(2) Uani 1 1 d . . . . .
H11 H 0.992(2) 0.7838(15) 0.2823(8) 0.034(4) Uiso 1 1 d . . . . .
C12 C 0.88104(18) 0.60196(11) 0.34038(7) 0.0279(2) Uani 1 1 d . . . . .
H12 H 1.015(2) 0.6007(14) 0.3701(8) 0.033(3) Uiso 1 1 d . . . . .
C13 C 0.6516(2) 0.83642(12) 0.19089(7) 0.0298(2) Uani 1 1 d . . . . .
H13A H 0.515(2) 0.8114(16) 0.1550(9) 0.040(4) Uiso 1 1 d . . . . .
H13B H 0.776(2) 0.8434(15) 0.1532(9) 0.038(4) Uiso 1 1 d . . . . .
C14 C 0.65342(18) 0.98502(11) 0.24311(7) 0.0259(2) Uani 1 1 d . . . . .
H14 H 0.790(2) 1.0076(14) 0.2795(8) 0.032(3) Uiso 1 1 d . . . . .
C15 C 0.4477(2) 0.98622(13) 0.29471(8) 0.0340(2) Uani 1 1 d . . . . .
H15A H 0.392(2) 0.8921(15) 0.3154(9) 0.035(4) Uiso 1 1 d . . . . .
H15B H 0.473(2) 1.0654(17) 0.3444(10) 0.045(4) Uiso 1 1 d . . . . .
O16 O 0.28179(15) 1.01528(12) 0.23833(7) 0.0516(3) Uani 1 1 d . . . . .
C17 C 0.38802(19) 1.10093(15) 0.17699(9) 0.0359(3) Uani 1 1 d . . . . .
H17A H 0.338(3) 1.1951(18) 0.1817(10) 0.050(4) Uiso 1 1 d . . . . .
H17B H 0.340(3) 1.0504(17) 0.1208(10) 0.051(4) Uiso 1 1 d . . . . .
C18 C 0.63748(17) 1.11407(11) 0.19093(7) 0.0266(2) Uani 1 1 d . . . . .
H18 H 0.697(2) 1.2102(15) 0.2283(8) 0.032(3) Uiso 1 1 d . . . . .
C19 C 0.77595(19) 1.11699(12) 0.11221(7) 0.0281(2) Uani 1 1 d . . . . .
H19A H 0.694(2) 1.0377(16) 0.0673(9) 0.039(4) Uiso 1 1 d . . . . .
H19B H 0.928(2) 1.0879(15) 0.1276(9) 0.039(4) Uiso 1 1 d . . . . .
C20 C 0.82833(18) 1.26323(11) 0.07353(7) 0.0270(2) Uani 1 1 d . . . . .
C21 C 0.6197(2) 1.31716(16) 0.04621(9) 0.0398(3) Uani 1 1 d . . . . .
H21A H 0.657(3) 1.3998(18) 0.0129(10) 0.050(4) Uiso 1 1 d . . . . .
H21B H 0.535(3) 1.3484(16) 0.0943(10) 0.045(4) Uiso 1 1 d . . . . .
H21C H 0.520(3) 1.2391(18) 0.0098(10) 0.051(4) Uiso 1 1 d . . . . .
C22 C 0.9626(2) 1.38142(13) 0.13476(9) 0.0374(3) Uani 1 1 d . . . . .
H22A H 1.012(2) 1.4627(16) 0.1056(9) 0.040(4) Uiso 1 1 d . . . . .
H22B H 1.101(3) 1.3488(18) 0.1542(11) 0.059(5) Uiso 1 1 d . . . . .
H22C H 0.875(3) 1.4120(18) 0.1862(11) 0.058(5) Uiso 1 1 d . . . . .
C23 C 0.9667(3) 1.23430(15) -0.00444(9) 0.0408(3) Uani 1 1 d . . . . .
H23A H 1.105(3) 1.1905(18) 0.0120(10) 0.057(5) Uiso 1 1 d . . . . .
H23B H 1.017(3) 1.3297(19) -0.0319(11) 0.061(5) Uiso 1 1 d . . . . .
H23C H 0.878(3) 1.1614(19) -0.0447(11) 0.057(5) Uiso 1 1 d . . . . .

loop_
_atom_site_aniso_label
_atom_site_aniso_U_11
_atom_site_aniso_U_22
_atom_site_aniso_U_33
_atom_site_aniso_U_23
_atom_site_aniso_U_13
_atom_site_aniso_U_12
C1 0.0266(5) 0.0299(5) 0.0368(6) 0.0072(4) 0.0040(4) 0.0041(4)
C2 0.0326(6) 0.0321(6) 0.0442(7) 0.0083(5) -0.0014(5) 0.0091(5)
C3 0.0434(6) 0.0265(5) 0.0336(6) 0.0078(4) -0.0035(5) 0.0039(5)
C4 0.0385(6) 0.0255(5) 0.0278(5) 0.0039(4) 0.0048(4) 0.0000(4)
C5 0.0300(5) 0.0212(4) 0.0279(5) 0.0006(4) 0.0046(4) 0.0028(4)
C6 0.0263(5) 0.0194(4) 0.0262(5) 0.0015(3) 0.0012(4) 0.0011(3)
C7 0.0253(4) 0.0200(4) 0.0260(5) 0.0023(3) 0.0044(4) 0.0025(3)
C8 0.0246(5) 0.0241(5) 0.0323(5) 0.0038(4) 0.0026(4) -0.0001(4)
C9 0.0278(5) 0.0274(5) 0.0301(5) 0.0030(4) -0.0014(4) 0.0029(4)
C10 0.0324(5) 0.0222(4) 0.0240(5) 0.0021(4) 0.0043(4) 0.0044(4)
C11 0.0277(5) 0.0231(5) 0.0359(6) 0.0054(4) 0.0043(4) -0.0010(4)
C12 0.0245(5) 0.0241(5) 0.0342(6) 0.0043(4) 0.0002(4) 0.0007(4)
C13 0.0400(6) 0.0258(5) 0.0241(5) 0.0046(4) 0.0039(4) 0.0055(4)
C14 0.0292(5) 0.0243(5) 0.0248(5) 0.0055(4) 0.0021(4) 0.0038(4)
C15 0.0392(6) 0.0316(6) 0.0324(6) 0.0077(5) 0.0114(5) 0.0061(5)
O16 0.0287(4) 0.0661(7) 0.0671(7) 0.0360(6) 0.0148(4) 0.0096(4)
C17 0.0269(5) 0.0390(6) 0.0448(7) 0.0158(5) 0.0038(5) 0.0071(5)
C18 0.0269(5) 0.0250(5) 0.0290(5) 0.0058(4) 0.0031(4) 0.0055(4)
C19 0.0306(5) 0.0240(5) 0.0302(5) 0.0048(4) 0.0042(4) 0.0051(4)
C20 0.0288(5) 0.0245(5) 0.0294(5) 0.0082(4) 0.0029(4) 0.0054(4)
C21 0.0358(6) 0.0448(7) 0.0440(7) 0.0202(6) 0.0002(5) 0.0119(5)
C22 0.0424(7) 0.0259(5) 0.0429(7) 0.0048(5) -0.0019(5) 0.0017(5)
C23 0.0485(7) 0.0380(6) 0.0375(7) 0.0087(5) 0.0133(6) 0.0081(6)

loop_
_atom_type_symbol
_atom_type_description
_atom_type_scat_dispersion_real
_atom_type_scat_dispersion_imag
_atom_type_scat_source
C C 0.0033 0.0016 'International Tables Vol C Tables 4.2.6.8 and 6.1.1.4'
H H 0.0000 0.0000 'International Tables Vol C Tables 4.2.6.8 and 6.1.1.4'
O O 0.0106 0.0060 'International Tables Vol C Tables 4.2.6.8 and 6.1.1.4'

loop_
_geom_angle_atom_site_label_1
_geom_angle_atom_site_label_2
_geom_angle_atom_site_label_3
_geom_angle
_geom_angle_site_symmetry_1
_geom_angle_site_symmetry_3
_geom_angle_publ_flag
C2 C1 C6 120.88(11) . . ?
C2 C1 H1 120.4(8) . . ?
C6 C1 H1 118.7(8) . . ?
C3 C2 C1 120.16(11) . . ?
C3 C2 H2 121.1(9) . . ?
C1 C2 H2 118.8(9) . . ?
C4 C3 C2 119.79(11) . . ?
C4 C3 H3 120.3(9) . . ?
C2 C3 H3 119.9(9) . . ?
C3 C4 C5 120.15(11) . . ?
C3 C4 H4 119.9(8) . . ?
C5 C4 H4 119.9(8) . . ?
C4 C5 C6 120.78(10) . . ?
C4 C5 H5 120.3(8) . . ?
C6 C5 H5 118.9(8) . . ?
C1 C6 C5 118.22(10) . . ?
C1 C6 C7 120.52(9) . . ?
C5 C6 C7 121.26(9) . . ?
C8 C7 C12 117.88(9) . . ?
C8 C7 C6 121.24(9) . . ?
C12 C7 C6 120.88(9) . . ?
C9 C8 C7 121.18(10) . . ?
C9 C8 H8 119.4(8) . . ?
C7 C8 H8 119.4(8) . . ?
C8 C9 C10 120.97(10) . . ?
C8 C9 H9 119.5(8) . . ?
C10 C9 H9 119.6(8) . . ?
C9 C10 C11 117.90(10) . . ?
C9 C10 C13 121.61(10) . . ?
C11 C10 C13 120.47(10) . . ?
C12 C11 C10 121.33(10) . . ?
C12 C11 H11 119.0(8) . . ?
C10 C11 H11 119.7(8) . . ?
C11 C12 C7 120.74(10) . . ?
C11 C12 H12 120.5(8) . . ?
C7 C12 H12 118.7(8) . . ?
C10 C13 C14 112.26(9) . . ?
C10 C13 H13A 109.9(8) . . ?
C14 C13 H13A 109.5(8) . . ?
C10 C13 H13B 108.4(8) . . ?
C14 C13 H13B 109.3(8) . . ?
H13A C13 H13B 107.3(11) . . ?
C15 C14 C13 111.55(9) . . ?
C15 C14 C18 100.23(9) . . ?
C13 C14 C18 114.90(9) . . ?
C15 C14 H14 111.7(8) . . ?
C13 C14 H14 108.5(8) . . ?
C18 C14 H14 109.8(8) . . ?
O16 C15 C14 105.60(9) . . ?
O16 C15 H15A 106.8(8) . . ?
C14 C15 H15A 113.9(8) . . ?
O16 C15 H15B 110.4(8) . . ?
C14 C15 H15B 111.0(9) . . ?
H15A C15 H15B 109.0(11) . . ?
C17 O16 C15 108.12(9) . . ?
O16 C17 C18 108.04(10) . . ?
O16 C17 H17A 109.2(9) . . ?
C18 C17 H17A 113.0(9) . . ?
O16 C17 H17B 107.7(9) . . ?
C18 C17 H17B 111.7(9) . . ?
H17A C17 H17B 107.2(13) . . ?
C19 C18 C17 116.31(10) . . ?
C19 C18 C14 115.10(9) . . ?
C17 C18 C14 101.96(9) . . ?
C19 C18 H18 105.5(7) . . ?
C17 C18 H18 109.9(7) . . ?
C14 C18 H18 107.9(7) . . ?
C18 C19 C20 117.67(9) . . ?
C18 C19 H19A 106.9(8) . . ?
C20 C19 H19A 109.0(8) . . ?
C18 C19 H19B 107.5(8) . . ?
C20 C19 H19B 106.5(8) . . ?
H19A C19 H19B 108.9(11) . . ?
C22 C20 C21 109.19(10) . . ?
C22 C20 C23 108.71(10) . . ?
C21 C20 C23 108.93(10) . . ?
C22 C20 C19 111.31(9) . . ?
C21 C20 C19 112.07(9) . . ?
C23 C20 C19 106.53(9) . . ?
C20 C21 H21A 110.6(9) . . ?
C20 C21 H21B 111.9(9) . . ?
H21A C21 H21B 108.3(13) . . ?
C20 C21 H21C 111.7(9) . . ?
H21A C21 H21C 106.7(13) . . ?
H21B C21 H21C 107.4(13) . . ?
C20 C22 H22A 108.3(9) . . ?
C20 C22 H22B 111.0(10) . . ?
H22A C22 H22B 104.8(13) . . ?
C20 C22 H22C 112.6(10) . . ?
H22A C22 H22C 110.3(13) . . ?
H22B C22 H22C 109.5(13) . . ?
C20 C23 H23A 110.3(9) . . ?
C20 C23 H23B 111.2(10) . . ?
H23A C23 H23B 109.2(13) . . ?
C20 C23 H23C 108.6(10) . . ?
H23A C23 H23C 107.3(13) . . ?
H23B C23 H23C 110.2(13) . . ?

loop_
_geom_bond_atom_site_label_1
_geom_bond_atom_site_label_2
_geom_bond_distance
_geom_bond_site_symmetry_2
_geom_bond_publ_flag
C1 C2 1.3901(16) . ?
C1 C6 1.3980(15) . ?
C1 H1 0.961(14) . ?
C2 C3 1.3869(18) . ?
C2 H2 0.958(15) . ?
C3 C4 1.3864(17) . ?
C3 H3 0.959(15) . ?
C4 C5 1.3911(15) . ?
C4 H4 0.974(14) . ?
C5 C6 1.4008(14) . ?
C5 H5 0.960(13) . ?
C6 C7 1.4859(14) . ?
C7 C8 1.3944(15) . ?
C7 C12 1.4014(14) . ?
C8 C9 1.3924(15) . ?
C8 H8 0.971(14) . ?
C9 C10 1.3944(15) . ?
C9 H9 0.971(14) . ?
C10 C11 1.3953(15) . ?
C10 C13 1.5144(15) . ?
C11 C12 1.3901(15) . ?
C11 H11 0.968(14) . ?
C12 H12 0.952(14) . ?
C13 C14 1.5371(15) . ?
C13 H13A 0.998(15) . ?
C13 H13B 0.977(15) . ?
C14 C15 1.5177(15) . ?
C14 C18 1.5499(14) . ?
C14 H14 1.001(13) . ?
C15 O16 1.4347(16) . ?
C15 H15A 0.982(14) . ?
C15 H15B 1.018(16) . ?
O16 C17 1.4268(15) . ?
C17 C18 1.5342(16) . ?
C17 H17A 0.971(16) . ?
C17 H17B 0.990(16) . ?
C18 C19 1.5260(15) . ?
C18 H18 1.034(13) . ?
C19 C20 1.5443(14) . ?
C19 H19A 1.037(15) . ?
C19 H19B 1.049(14) . ?
C20 C22 1.5235(17) . ?
C20 C21 1.5298(16) . ?
C20 C23 1.5397(17) . ?
C21 H21A 0.980(16) . ?
C21 H21B 0.977(16) . ?
C21 H21C 1.002(17) . ?
C22 H22A 0.942(15) . ?
C22 H22B 1.009(18) . ?
C22 H22C 1.028(18) . ?
C23 H23A 1.043(17) . ?
C23 H23B 1.038(18) . ?
C23 H23C 0.978(18) . ?

loop_
_geom_torsion_atom_site_label_1
_geom_torsion_atom_site_label_2
_geom_torsion_atom_site_label_3
_geom_torsion_atom_site_label_4
_geom_torsion
_geom_torsion_site_symmetry_1
_geom_torsion_site_symmetry_2
_geom_torsion_site_symmetry_3
_geom_torsion_site_symmetry_4
_geom_torsion_publ_flag
C6 C1 C2 C3 -0.63(19) . . . . ?
C1 C2 C3 C4 0.47(19) . . . . ?
C2 C3 C4 C5 0.44(18) . . . . ?
C3 C4 C5 C6 -1.20(17) . . . . ?
C2 C1 C6 C5 -0.12(17) . . . . ?
C2 C1 C6 C7 -179.70(11) . . . . ?
C4 C5 C6 C1 1.03(16) . . . . ?
C4 C5 C6 C7 -179.39(10) . . . . ?
C1 C6 C7 C8 136.43(11) . . . . ?
C5 C6 C7 C8 -43.14(15) . . . . ?
C1 C6 C7 C12 -42.66(15) . . . . ?
C5 C6 C7 C12 137.77(11) . . . . ?
C12 C7 C8 C9 0.20(16) . . . . ?
C6 C7 C8 C9 -178.92(10) . . . . ?
C7 C8 C9 C10 -0.14(17) . . . . ?
C8 C9 C10 C11 -0.08(16) . . . . ?
C8 C9 C10 C13 -178.71(10) . . . . ?
C9 C10 C11 C12 0.25(16) . . . . ?
C13 C10 C11 C12 178.89(10) . . . . ?
C10 C11 C12 C7 -0.19(17) . . . . ?
C8 C7 C12 C11 -0.03(16) . . . . ?
C6 C7 C12 C11 179.08(10) . . . . ?
C9 C10 C13 C14 108.15(12) . . . . ?
C11 C10 C13 C14 -70.45(13) . . . . ?
C10 C13 C14 C15 -66.89(12) . . . . ?
C10 C13 C14 C18 179.90(9) . . . . ?
C13 C14 C15 O16 -82.28(11) . . . . ?
C18 C14 C15 O16 39.82(11) . . . . ?
C14 C15 O16 C17 -29.15(13) . . . . ?
C15 O16 C17 C18 5.58(14) . . . . ?
O16 C17 C18 C19 145.30(11) . . . . ?
O16 C17 C18 C14 19.25(13) . . . . ?
C15 C14 C18 C19 -161.56(10) . . . . ?
C13 C14 C18 C19 -41.87(13) . . . . ?
C15 C14 C18 C17 -34.73(11) . . . . ?
C13 C14 C18 C17 84.97(11) . . . . ?
C17 C18 C19 C20 80.09(13) . . . . ?
C14 C18 C19 C20 -160.77(9) . . . . ?
C18 C19 C20 C22 62.07(13) . . . . ?
C18 C19 C20 C21 -60.53(14) . . . . ?
C18 C19 C20 C23 -179.57(10) . . . . ?
